data_4070912
loop_
_publ_author_name
'Cameron, Thomas M.'
'Xu, Chongying'
'Dipasquale, Antonio G.'
'Rheingold, Arnold L.'

_publ_section_title
;
 Synthesis and Structure of Strontium and Barium Guanidinates and
 Mixed-Ligand Guanidinate Pentamethylcyclopentadienyl Complexes
;
_journal_issue 7
_journal_name_full Organometallics
_journal_page_first 1596
_journal_paper_doi 10.1021/om701118j
_journal_volume 27
_journal_year 2008
_chemical_formula_sum 'C52 H112 N12 Sr2'
_chemical_formula_weight 1080.78
_chemical_name_common 4
_chemical_name_systematic
;
 ?
;
_space_group.centring_type P

_space_group_IT_number 61
_space_group.IT_number 61

_symmetry_cell_setting orthorhombic
_symmetry_space_group_name_Hall '-P 2ac 2ab'
_symmetry_space_group_name_H-M 'P b c a'
_atom_sites_solution_hydrogens geom
_atom_sites_solution_primary direct
_atom_sites_solution_secondary difmap
_audit_creation_method SHELXL-97
_cell_angle_alpha 90.00
_cell_angle_beta 90.00
_cell_angle_gamma 90.00
_cell_formula_units_Z 8
_cell_length_a 15.2890(18)
_cell_length_b 23.481(3)
_cell_length_c 34.845(4)
_cell_measurement_reflns_used 6868
_cell_measurement_temperature 208(2)
_cell_measurement_theta_max 27.88
_cell_measurement_theta_min 2.47
_cell_volume 12509(3)
_computing_cell_refinement 'Bruker SMART'
_computing_data_collection 'Bruker SMART'
_computing_data_reduction 'Bruker SAINT'
_computing_molecular_graphics ORTEP-32
_computing_publication_material WinGX
_computing_structure_refinement SHELXL-97
_computing_structure_solution SIR-2004
_diffrn_ambient_temperature 208(2)
_diffrn_measured_fraction_theta_full 0.999
_diffrn_measured_fraction_theta_max 0.966
_diffrn_measurement_device_type 'CCD area detector'
_diffrn_measurement_method 'phi and omega scans'
_diffrn_radiation_monochromator graphite
_diffrn_radiation_source 'fine-focus sealed tube'
_diffrn_radiation_type MoK\a
_diffrn_radiation_wavelength 0.71073
_diffrn_reflns_av_R_equivalents 0.0673
_diffrn_reflns_av_sigmaI/netI 0.0574
_diffrn_reflns_limit_h_max 20
_diffrn_reflns_limit_h_min -20
_diffrn_reflns_limit_k_max 29
_diffrn_reflns_limit_k_min -30
_diffrn_reflns_limit_l_max 45
_diffrn_reflns_limit_l_min -46
_diffrn_reflns_number 83352
_diffrn_reflns_theta_full 25.00
_diffrn_reflns_theta_max 28.25
_diffrn_reflns_theta_min 2.09
_exptl_absorpt_coefficient_mu 1.746
_exptl_absorpt_correction_T_max 0.7797
_exptl_absorpt_correction_T_min 0.7215
_exptl_absorpt_correction_type multi-scan
_exptl_absorpt_process_details SADABS
_exptl_crystal_colour colorless
_exptl_crystal_density_diffrn 1.148
_exptl_crystal_density_method 'not measured'
_exptl_crystal_description block
_exptl_crystal_F_000 4672
_exptl_crystal_size_max 0.20
_exptl_crystal_size_mid 0.20
_exptl_crystal_size_min 0.15
_refine_diff_density_max 0.728
_refine_diff_density_min -0.505
_refine_diff_density_rms 0.065
_refine_ls_extinction_method none
_refine_ls_goodness_of_fit_ref 1.000
_refine_ls_hydrogen_treatment constr
_refine_ls_matrix_type full
_refine_ls_number_parameters 627
_refine_ls_number_reflns 14962
_refine_ls_number_restraints 0
_refine_ls_restrained_S_all 1.000
_refine_ls_R_factor_all 0.0906
_refine_ls_R_factor_gt 0.0438
_refine_ls_shift/su_max 0.002
_refine_ls_shift/su_mean 0.000
_refine_ls_structure_factor_coef Fsqd
_refine_ls_weighting_details 'calc w=1/[\s^2^(Fo^2^)+(0.0481P)^2^+5.6758P] where P=(Fo^2^+2Fc^2^)/3'
_refine_ls_weighting_scheme calc
_refine_ls_wR_factor_gt 0.0932
_refine_ls_wR_factor_ref 0.1095
_reflns_number_gt 9495
_reflns_number_total 14962
_reflns_threshold_expression >2sigma(I)
_cod_data_source_file om701118j-file003.cif
_cod_data_source_block 4
_cod_depositor_comments
;
The following automatic conversions were performed:

'_symmetry_cell_setting' value 'Orthorhombic' changed to
'orthorhombic' according to
/home/saulius/struct/CIF-dictionaries/cif_core.dic dictionary named
'cif_core.dic' version 2.4.1 from 2010-06-29.

Automatic conversion script
Id: cif_fix_values 1715 2011-07-08 13:25:40Z adriana 

The following automatic conversions were performed:

'_space_group.centring_type' value 'primitive' was replaced with the
value 'P' as specified in the replacement file
'/home/antanas/src/cod-tools/trunk/data/replacement-values/replacement_values.lst'.

Automatic conversion script
Id: cif_fix_values 5642 2017-10-24 12:04:52Z antanas 
;
_cod_original_sg_symbol_H-M Pbca
_cod_database_code 4070912

loop_
_symmetry_equiv_pos_as_xyz
'x, y, z'
'-x+1/2, -y, z+1/2'
'x+1/2, -y+1/2, -z'
'-x, y+1/2, -z+1/2'
'-x, -y, -z'
'x-1/2, y, -z-1/2'
'-x-1/2, y-1/2, z'
'x, -y-1/2, z-1/2'

loop_
_atom_site_label
_atom_site_type_symbol
_atom_site_fract_x
_atom_site_fract_y
_atom_site_fract_z
_atom_site_U_iso_or_equiv
_atom_site_adp_type
_atom_site_occupancy
_atom_site_symmetry_multiplicity
_atom_site_calc_flag
_atom_site_refinement_flags
C1 C 0.0261(2) -0.06949(11) 0.67708(8) 0.0371(7) Uani 1 1 d .
C2 C -0.0464(3) -0.10356(14) 0.61919(10) 0.0599(10) Uani 1 1 d .
H2 H -0.0435 -0.1399 0.6336 0.072 Uiso 1 1 calc R
C3 C 0.0008(3) -0.11087(19) 0.58086(11) 0.0912(15) Uani 1 1 d .
H3A H -0.0023 -0.0756 0.5665 0.137 Uiso 1 1 calc R
H3B H -0.0270 -0.1411 0.5663 0.137 Uiso 1 1 calc R
H3C H 0.0615 -0.1206 0.5855 0.137 Uiso 1 1 calc R
C4 C -0.1411(3) -0.0894(2) 0.61120(12) 0.0894(15) Uani 1 1 d .
H4A H -0.1729 -0.0869 0.6353 0.134 Uiso 1 1 calc R
H4B H -0.1667 -0.1190 0.5954 0.134 Uiso 1 1 calc R
H4C H -0.1446 -0.0532 0.5979 0.134 Uiso 1 1 calc R
C5 C 0.0931(3) -0.16732(14) 0.68385(10) 0.0605(10) Uani 1 1 d .
H5 H 0.0659 -0.1978 0.6683 0.073 Uiso 1 1 calc R
C6 C 0.1321(3) -0.1951(2) 0.71904(14) 0.114(2) Uani 1 1 d .
H6A H 0.1607 -0.1664 0.7347 0.170 Uiso 1 1 calc R
H6B H 0.1747 -0.2235 0.7112 0.170 Uiso 1 1 calc R
H6C H 0.0862 -0.2132 0.7338 0.170 Uiso 1 1 calc R
C7 C 0.1649(3) -0.14099(15) 0.65995(13) 0.0784(13) Uani 1 1 d .
H7A H 0.1395 -0.1223 0.6378 0.118 Uiso 1 1 calc R
H7B H 0.2048 -0.1705 0.6515 0.118 Uiso 1 1 calc R
H7C H 0.1965 -0.1133 0.6752 0.118 Uiso 1 1 calc R
C8 C -0.0483(3) -0.14525(15) 0.71736(12) 0.0728(12) Uani 1 1 d .
H8 H -0.0226 -0.1529 0.7429 0.087 Uiso 1 1 calc R
C9 C -0.0895(4) -0.19947(18) 0.70529(16) 0.116(2) Uani 1 1 d .
H9A H -0.1151 -0.1949 0.6800 0.174 Uiso 1 1 calc R
H9B H -0.1348 -0.2098 0.7235 0.174 Uiso 1 1 calc R
H9C H -0.0455 -0.2292 0.7045 0.174 Uiso 1 1 calc R
C10 C -0.1153(3) -0.10077(18) 0.72374(15) 0.0964(16) Uani 1 1 d .
H10A H -0.0874 -0.0664 0.7330 0.145 Uiso 1 1 calc R
H10B H -0.1574 -0.1140 0.7426 0.145 Uiso 1 1 calc R
H10C H -0.1452 -0.0927 0.6998 0.145 Uiso 1 1 calc R
C11 C 0.0992(2) -0.03452(13) 0.73397(9) 0.0462(8) Uani 1 1 d .
H11 H 0.0942 -0.0753 0.7409 0.055 Uiso 1 1 calc R
C12 C 0.1958(2) -0.01844(16) 0.73329(11) 0.0649(10) Uani 1 1 d .
H12A H 0.2264 -0.0423 0.7149 0.097 Uiso 1 1 calc R
H12B H 0.2207 -0.0240 0.7586 0.097 Uiso 1 1 calc R
H12C H 0.2018 0.0212 0.7259 0.097 Uiso 1 1 calc R
C13 C 0.0534(3) 0.00075(16) 0.76460(9) 0.0638(10) Uani 1 1 d .
H13A H 0.0621 0.0409 0.7593 0.096 Uiso 1 1 calc R
H13B H 0.0776 -0.0084 0.7896 0.096 Uiso 1 1 calc R
H13C H -0.0086 -0.0078 0.7644 0.096 Uiso 1 1 calc R
C14 C 0.0257(2) 0.30378(12) 0.57688(8) 0.0373(7) Uani 1 1 d .
C15 C 0.1235(2) 0.27350(14) 0.52604(9) 0.0504(8) Uani 1 1 d .
H15 H 0.1091 0.3121 0.5165 0.060 Uiso 1 1 calc R
C16 C 0.0993(3) 0.23041(17) 0.49510(10) 0.0829(14) Uani 1 1 d .
H16A H 0.1110 0.1922 0.5044 0.124 Uiso 1 1 calc R
H16B H 0.1339 0.2376 0.4723 0.124 Uiso 1 1 calc R
H16C H 0.0377 0.2340 0.4890 0.124 Uiso 1 1 calc R
C17 C 0.2210(2) 0.27056(16) 0.53360(11) 0.0704(11) Uani 1 1 d .
H17A H 0.2364 0.2978 0.5534 0.106 Uiso 1 1 calc R
H17B H 0.2525 0.2795 0.5102 0.106 Uiso 1 1 calc R
H17C H 0.2363 0.2325 0.5421 0.106 Uiso 1 1 calc R
C18 C 0.0779(3) 0.40487(16) 0.57229(12) 0.0760(13) Uani 1 1 d .
H18 H 0.0386 0.4329 0.5847 0.091 Uiso 1 1 calc R
C19 C 0.1393(3) 0.38725(16) 0.60395(12) 0.0794(13) Uani 1 1 d .
H19A H 0.1058 0.3764 0.6264 0.119 Uiso 1 1 calc R
H19B H 0.1774 0.4189 0.6104 0.119 Uiso 1 1 calc R
H19C H 0.1743 0.3552 0.5955 0.119 Uiso 1 1 calc R
C20 C 0.1220(4) 0.4371(2) 0.54338(15) 0.142(3) Uani 1 1 d .
H20A H 0.1639 0.4130 0.5303 0.213 Uiso 1 1 calc R
H20B H 0.1523 0.4689 0.5552 0.213 Uiso 1 1 calc R
H20C H 0.0796 0.4514 0.5250 0.213 Uiso 1 1 calc R
C21 C -0.0498(3) 0.37208(18) 0.53341(18) 0.129(3) Uani 1 1 d .
H21 H -0.0124 0.3734 0.5102 0.155 Uiso 1 1 calc R
C22 C -0.1018(3) 0.32101(17) 0.52128(14) 0.1014(19) Uani 1 1 d .
H22A H -0.1292 0.3039 0.5436 0.152 Uiso 1 1 calc R
H22B H -0.0633 0.2935 0.5092 0.152 Uiso 1 1 calc R
H22C H -0.1466 0.3326 0.5032 0.152 Uiso 1 1 calc R
C23 C -0.0864(4) 0.4213(2) 0.5280(2) 0.171(4) Uani 1 1 d .
H23A H -0.1283 0.4285 0.5483 0.257 Uiso 1 1 calc R
H23B H -0.1162 0.4214 0.5034 0.257 Uiso 1 1 calc R
H23C H -0.0419 0.4508 0.5282 0.257 Uiso 1 1 calc R
C24 C -0.0706(3) 0.33271(14) 0.62899(10) 0.0557(9) Uani 1 1 d .
H24 H -0.0647 0.3698 0.6157 0.067 Uiso 1 1 calc R
C25 C -0.1659(3) 0.31545(19) 0.62892(13) 0.0861(14) Uani 1 1 d .
H25A H -0.1864 0.3122 0.6027 0.129 Uiso 1 1 calc R
H25B H -0.2002 0.3440 0.6423 0.129 Uiso 1 1 calc R
H25C H -0.1724 0.2790 0.6418 0.129 Uiso 1 1 calc R
C26 C -0.0405(3) 0.33946(17) 0.67046(11) 0.0799(13) Uani 1 1 d .
H26A H -0.0493 0.3039 0.6841 0.120 Uiso 1 1 calc R
H26B H -0.0740 0.3694 0.6827 0.120 Uiso 1 1 calc R
H26C H 0.0211 0.3493 0.6709 0.120 Uiso 1 1 calc R
C27 C 0.19123(17) 0.11997(11) 0.63139(7) 0.0281(6) Uani 1 1 d .
C28 C 0.19370(18) 0.06069(12) 0.57406(8) 0.0348(7) Uani 1 1 d .
H28 H 0.2564 0.0591 0.5810 0.042 Uiso 1 1 calc R
C29 C 0.1856(2) 0.08023(14) 0.53259(8) 0.0490(8) Uani 1 1 d .
H29A H 0.1243 0.0821 0.5255 0.074 Uiso 1 1 calc R
H29B H 0.2155 0.0534 0.5160 0.074 Uiso 1 1 calc R
H29C H 0.2118 0.1176 0.5298 0.074 Uiso 1 1 calc R
C30 C 0.1545(2) 0.00160(12) 0.57849(9) 0.0459(8) Uani 1 1 d .
H30A H 0.1635 -0.0117 0.6045 0.069 Uiso 1 1 calc R
H30B H 0.1826 -0.0243 0.5607 0.069 Uiso 1 1 calc R
H30C H 0.0923 0.0031 0.5731 0.069 Uiso 1 1 calc R
C31 C 0.3309(2) 0.15070(14) 0.60214(8) 0.0435(7) Uani 1 1 d .
H31 H 0.2887 0.1540 0.5807 0.052 Uiso 1 1 calc R
C32 C 0.4096(2) 0.11789(17) 0.58607(9) 0.0607(10) Uani 1 1 d .
H32A H 0.4534 0.1135 0.6060 0.091 Uiso 1 1 calc R
H32B H 0.4344 0.1388 0.5647 0.091 Uiso 1 1 calc R
H32C H 0.3907 0.0806 0.5774 0.091 Uiso 1 1 calc R
C33 C 0.3575(3) 0.21155(16) 0.61233(10) 0.0652(11) Uani 1 1 d .
H33A H 0.3073 0.2319 0.6224 0.098 Uiso 1 1 calc R
H33B H 0.3788 0.2307 0.5895 0.098 Uiso 1 1 calc R
H33C H 0.4034 0.2107 0.6316 0.098 Uiso 1 1 calc R
C34 C 0.32658(19) 0.09426(13) 0.66650(8) 0.0420(7) Uani 1 1 d .
H34 H 0.2817 0.0919 0.6869 0.050 Uiso 1 1 calc R
C35 C 0.3523(2) 0.03294(16) 0.65759(11) 0.0646(11) Uani 1 1 d .
H35A H 0.3026 0.0130 0.6467 0.097 Uiso 1 1 calc R
H35B H 0.3705 0.0141 0.6810 0.097 Uiso 1 1 calc R
H35C H 0.4003 0.0327 0.6394 0.097 Uiso 1 1 calc R
C36 C 0.4024(2) 0.12743(17) 0.68377(9) 0.0589(10) Uani 1 1 d .
H36A H 0.4493 0.1303 0.6651 0.088 Uiso 1 1 calc R
H36B H 0.4235 0.1078 0.7065 0.088 Uiso 1 1 calc R
H36C H 0.3828 0.1653 0.6908 0.088 Uiso 1 1 calc R
C37 C 0.17177(18) 0.17777(11) 0.68889(8) 0.0339(6) Uani 1 1 d .
H37 H 0.2362 0.1805 0.6865 0.041 Uiso 1 1 calc R
C38 C 0.1488(2) 0.15710(13) 0.72897(8) 0.0454(8) Uani 1 1 d .
H38A H 0.0859 0.1525 0.7311 0.068 Uiso 1 1 calc R
H38B H 0.1686 0.1848 0.7477 0.068 Uiso 1 1 calc R
H38C H 0.1771 0.1208 0.7337 0.068 Uiso 1 1 calc R
C39 C 0.1318(2) 0.23615(12) 0.68196(9) 0.0483(8) Uani 1 1 d .
H39A H 0.1490 0.2498 0.6568 0.073 Uiso 1 1 calc R
H39B H 0.1524 0.2625 0.7014 0.073 Uiso 1 1 calc R
H39C H 0.0686 0.2334 0.6832 0.073 Uiso 1 1 calc R
C40 C -0.13791(17) 0.11300(11) 0.61966(7) 0.0293(6) Uani 1 1 d .
C41 C -0.14584(17) 0.12809(12) 0.68863(7) 0.0323(6) Uani 1 1 d .
H41 H -0.2091 0.1242 0.6832 0.039 Uiso 1 1 calc R
C42 C -0.1160(2) 0.07668(13) 0.71150(8) 0.0488(8) Uani 1 1 d .
H42A H -0.1235 0.0425 0.6962 0.073 Uiso 1 1 calc R
H42B H -0.1507 0.0736 0.7347 0.073 Uiso 1 1 calc R
H42C H -0.0548 0.0810 0.7182 0.073 Uiso 1 1 calc R
C43 C -0.1312(2) 0.18247(13) 0.71114(8) 0.0477(8) Uani 1 1 d .
H43A H -0.0690 0.1884 0.7147 0.072 Uiso 1 1 calc R
H43B H -0.1595 0.1794 0.7360 0.072 Uiso 1 1 calc R
H43C H -0.1558 0.2144 0.6971 0.072 Uiso 1 1 calc R
C44 C -0.2788(2) 0.16388(16) 0.62509(9) 0.0536(9) Uani 1 1 d .
H44 H -0.2386 0.1877 0.6405 0.064 Uiso 1 1 calc R
C45 C -0.3611(2) 0.1560(2) 0.64936(11) 0.0843(14) Uani 1 1 d .
H45A H -0.4028 0.1327 0.6354 0.126 Uiso 1 1 calc R
H45B H -0.3869 0.1929 0.6548 0.126 Uiso 1 1 calc R
H45C H -0.3459 0.1373 0.6733 0.126 Uiso 1 1 calc R
C46 C -0.3000(3) 0.19862(19) 0.58870(11) 0.0825(13) Uani 1 1 d .
H46A H -0.2474 0.2031 0.5735 0.124 Uiso 1 1 calc R
H46B H -0.3220 0.2358 0.5960 0.124 Uiso 1 1 calc R
H46C H -0.3440 0.1788 0.5737 0.124 Uiso 1 1 calc R
C47 C -0.2711(2) 0.05781(16) 0.60377(9) 0.0577(10) Uani 1 1 d .
H47 H -0.2235 0.0347 0.5925 0.069 Uiso 1 1 calc R
C48 C -0.3077(3) 0.02279(19) 0.63745(12) 0.0872(15) Uani 1 1 d .
H48A H -0.2636 0.0197 0.6574 0.131 Uiso 1 1 calc R
H48B H -0.3234 -0.0150 0.6285 0.131 Uiso 1 1 calc R
H48C H -0.3591 0.0416 0.6477 0.131 Uiso 1 1 calc R
C49 C -0.3408(2) 0.0639(2) 0.57214(12) 0.0906(15) Uani 1 1 d .
H49A H -0.3925 0.0821 0.5827 0.136 Uiso 1 1 calc R
H49B H -0.3563 0.0265 0.5625 0.136 Uiso 1 1 calc R
H49C H -0.3177 0.0869 0.5514 0.136 Uiso 1 1 calc R
C50 C -0.11597(19) 0.09724(13) 0.55115(7) 0.0380(7) Uani 1 1 d .
H50 H -0.1804 0.1016 0.5513 0.046 Uiso 1 1 calc R
C51 C -0.0930(2) 0.04166(14) 0.53147(9) 0.0568(9) Uani 1 1 d .
H51A H -0.0302 0.0359 0.5325 0.085 Uiso 1 1 calc R
H51B H -0.1119 0.0431 0.5049 0.085 Uiso 1 1 calc R
H51C H -0.1221 0.0104 0.5444 0.085 Uiso 1 1 calc R
C52 C -0.0760(2) 0.14704(14) 0.52953(8) 0.0530(9) Uani 1 1 d .
H52A H -0.0925 0.1824 0.5419 0.080 Uiso 1 1 calc R
H52B H -0.0971 0.1470 0.5033 0.080 Uiso 1 1 calc R
H52C H -0.0128 0.1434 0.5296 0.080 Uiso 1 1 calc R
N1 N -0.00630(18) -0.05858(10) 0.64228(7) 0.0426(6) Uani 1 1 d .
N2 N 0.06013(16) -0.02614(9) 0.69633(6) 0.0371(6) Uani 1 1 d .
N3 N 0.02408(18) -0.12619(10) 0.69344(7) 0.0474(7) Uani 1 1 d .
N4 N 0.07421(17) 0.26320(10) 0.56134(7) 0.0414(6) Uani 1 1 d .
N5 N -0.01819(17) 0.29032(10) 0.60877(7) 0.0417(6) Uani 1 1 d .
N6 N 0.01958(17) 0.35985(10) 0.55982(7) 0.0421(6) Uani 1 1 d .
N7 N 0.14889(14) 0.10014(9) 0.60043(6) 0.0288(5) Uani 1 1 d .
N8 N 0.13865(13) 0.13773(9) 0.65981(6) 0.0272(5) Uani 1 1 d .
N9 N 0.28345(14) 0.12236(10) 0.63359(6) 0.0332(5) Uani 1 1 d .
N10 N -0.09786(14) 0.12990(9) 0.65180(6) 0.0283(5) Uani 1 1 d .
N11 N -0.08415(14) 0.09778(9) 0.59120(6) 0.0290(5) Uani 1 1 d .
N12 N -0.23065(15) 0.11118(11) 0.61618(6) 0.0391(6) Uani 1 1 d .
Sr1 Sr 0.026414(16) 0.048389(10) 0.644471(6) 0.02635(7) Uani 1 1 d .
Sr2 Sr 0.026371(16) 0.184908(10) 0.608219(7) 0.02693(7) Uani 1 1 d .

loop_
_atom_site_aniso_label
_atom_site_aniso_U_11
_atom_site_aniso_U_22
_atom_site_aniso_U_33
_atom_site_aniso_U_23
_atom_site_aniso_U_13
_atom_site_aniso_U_12
C1 0.0428(17) 0.0265(14) 0.0422(16) 0.0031(12) 0.0127(15) 0.0028(14)
C2 0.095(3) 0.0348(18) 0.050(2) -0.0052(15) 0.002(2) -0.0292(19)
C3 0.129(4) 0.078(3) 0.067(3) -0.040(2) 0.011(3) -0.037(3)
C4 0.093(4) 0.099(4) 0.076(3) -0.007(2) -0.012(3) -0.048(3)
C5 0.082(3) 0.0325(17) 0.067(2) 0.0058(16) 0.027(2) 0.0129(18)
C6 0.129(5) 0.101(4) 0.111(4) 0.043(3) 0.035(3) 0.072(3)
C7 0.079(3) 0.048(2) 0.109(3) 0.007(2) 0.042(3) 0.018(2)
C8 0.088(3) 0.041(2) 0.089(3) 0.007(2) 0.039(2) -0.006(2)
C9 0.130(5) 0.065(3) 0.153(5) -0.015(3) 0.065(4) -0.045(3)
C10 0.071(3) 0.072(3) 0.146(4) 0.011(3) 0.058(3) -0.001(2)
C11 0.058(2) 0.0367(17) 0.0442(17) 0.0097(14) -0.0030(16) 0.0097(15)
C12 0.057(2) 0.067(3) 0.071(2) 0.000(2) -0.015(2) 0.011(2)
C13 0.079(3) 0.072(3) 0.0405(19) -0.0002(17) -0.0074(18) 0.014(2)
C14 0.0415(17) 0.0321(15) 0.0383(15) 0.0073(12) -0.0095(14) -0.0027(14)
C15 0.061(2) 0.0402(18) 0.0496(19) 0.0123(15) 0.0162(17) -0.0076(16)
C16 0.122(4) 0.075(3) 0.051(2) -0.005(2) 0.034(2) -0.036(3)
C17 0.063(3) 0.070(3) 0.078(3) 0.007(2) 0.025(2) 0.002(2)
C18 0.089(3) 0.046(2) 0.093(3) 0.020(2) -0.041(3) -0.022(2)
C19 0.087(3) 0.054(2) 0.097(3) 0.009(2) -0.047(3) -0.021(2)
C20 0.185(6) 0.127(5) 0.113(4) 0.058(4) -0.061(4) -0.112(4)
C21 0.122(4) 0.057(3) 0.209(6) 0.071(3) -0.123(4) -0.042(3)
C22 0.107(4) 0.076(3) 0.121(4) 0.047(3) -0.078(3) -0.047(3)
C23 0.204(7) 0.077(4) 0.233(7) -0.043(4) -0.165(6) 0.071(4)
C24 0.068(2) 0.0380(19) 0.061(2) 0.0092(16) 0.0069(19) 0.0204(17)
C25 0.070(3) 0.103(4) 0.085(3) 0.015(3) 0.014(2) 0.035(3)
C26 0.104(4) 0.066(3) 0.070(3) -0.020(2) 0.010(2) 0.025(2)
C27 0.0257(14) 0.0267(14) 0.0319(14) 0.0019(11) -0.0015(11) -0.0029(11)
C28 0.0269(15) 0.0413(17) 0.0361(15) -0.0120(12) 0.0054(12) -0.0004(13)
C29 0.056(2) 0.053(2) 0.0381(16) -0.0090(15) 0.0130(15) -0.0096(17)
C30 0.052(2) 0.0374(18) 0.0484(18) -0.0118(14) 0.0082(15) 0.0023(15)
C31 0.0328(16) 0.061(2) 0.0370(16) -0.0011(14) 0.0009(13) -0.0152(15)
C32 0.0334(18) 0.109(3) 0.0399(18) -0.0060(19) 0.0079(15) -0.0059(19)
C33 0.067(3) 0.072(3) 0.057(2) -0.0014(19) 0.0017(19) -0.035(2)
C34 0.0274(16) 0.062(2) 0.0361(16) 0.0003(14) -0.0007(13) 0.0053(15)
C35 0.058(2) 0.074(3) 0.062(2) 0.0030(19) -0.0046(19) 0.032(2)
C36 0.0306(18) 0.110(3) 0.0363(17) -0.0010(18) -0.0018(14) -0.0051(19)
C37 0.0277(15) 0.0361(16) 0.0379(15) -0.0108(12) -0.0032(12) -0.0005(12)
C38 0.050(2) 0.051(2) 0.0345(16) -0.0108(14) -0.0048(14) 0.0047(16)
C39 0.061(2) 0.0323(16) 0.0516(19) -0.0117(14) -0.0093(17) -0.0052(16)
C40 0.0233(14) 0.0337(15) 0.0310(14) 0.0020(11) -0.0008(11) -0.0045(12)
C41 0.0245(14) 0.0443(17) 0.0280(14) -0.0001(12) 0.0017(11) 0.0009(12)
C42 0.061(2) 0.051(2) 0.0337(16) 0.0082(14) 0.0090(15) 0.0036(17)
C43 0.053(2) 0.054(2) 0.0362(16) -0.0080(14) 0.0071(15) 0.0045(17)
C44 0.0328(18) 0.081(3) 0.0468(19) -0.0060(18) -0.0063(15) 0.0161(17)
C45 0.036(2) 0.144(4) 0.074(3) -0.027(3) 0.0077(19) 0.014(2)
C46 0.078(3) 0.103(3) 0.067(3) 0.004(2) -0.022(2) 0.041(3)
C47 0.0375(19) 0.084(3) 0.0516(19) -0.0145(18) 0.0016(16) -0.0252(18)
C48 0.079(3) 0.101(3) 0.082(3) -0.009(2) 0.026(2) -0.050(3)
C49 0.046(2) 0.152(4) 0.074(3) -0.034(3) -0.011(2) -0.030(3)
C50 0.0319(16) 0.0534(19) 0.0287(14) -0.0003(13) -0.0015(12) -0.0073(14)
C51 0.076(3) 0.062(2) 0.0323(16) -0.0118(15) -0.0037(17) -0.0106(19)
C52 0.067(2) 0.060(2) 0.0323(16) 0.0058(15) -0.0086(16) -0.0088(19)
N1 0.0605(17) 0.0282(13) 0.0392(14) -0.0028(10) 0.0020(12) -0.0119(11)
N2 0.0488(15) 0.0255(12) 0.0369(13) 0.0028(10) -0.0024(11) 0.0021(11)
N3 0.0613(18) 0.0266(13) 0.0543(16) 0.0086(11) 0.0214(14) 0.0030(13)
N4 0.0514(16) 0.0330(13) 0.0397(13) 0.0090(11) 0.0075(12) -0.0019(13)
N5 0.0506(16) 0.0297(13) 0.0449(14) 0.0038(11) 0.0024(13) 0.0098(12)
N6 0.0554(16) 0.0267(12) 0.0441(14) 0.0082(10) -0.0160(13) -0.0083(12)
N7 0.0242(12) 0.0318(12) 0.0304(11) -0.0067(9) 0.0010(9) -0.0010(10)
N8 0.0229(12) 0.0298(12) 0.0290(11) -0.0067(9) -0.0012(9) -0.0018(9)
N9 0.0207(12) 0.0458(14) 0.0331(12) -0.0018(11) 0.0011(9) -0.0010(10)
N10 0.0222(12) 0.0380(13) 0.0247(11) -0.0019(9) 0.0000(9) -0.0028(10)
N11 0.0246(12) 0.0393(13) 0.0230(11) -0.0034(9) -0.0012(9) -0.0026(10)
N12 0.0222(12) 0.0606(17) 0.0347(13) -0.0032(12) -0.0019(10) -0.0048(11)
Sr1 0.02797(13) 0.02258(12) 0.02850(12) 0.00006(9) 0.00026(11) -0.00162(11)
Sr2 0.02734(13) 0.02448(12) 0.02898(12) 0.00241(9) -0.00064(11) -0.00083(11)

loop_
_atom_type_symbol
_atom_type_description
_atom_type_scat_dispersion_real
_atom_type_scat_dispersion_imag
_atom_type_scat_source
C C 0.0033 0.0016 'International Tables Vol C Tables 4.2.6.8 and 6.1.1.4'
H H 0.0000 0.0000 'International Tables Vol C Tables 4.2.6.8 and 6.1.1.4'
N N 0.0061 0.0033 'International Tables Vol C Tables 4.2.6.8 and 6.1.1.4'
Sr Sr -1.5307 3.2498 'International Tables Vol C Tables 4.2.6.8 and 6.1.1.4'

loop_
_geom_angle_atom_site_label_1
_geom_angle_atom_site_label_2
_geom_angle_atom_site_label_3
_geom_angle
N2 C1 N1 117.3(2)
N2 C1 N3 121.0(3)
N1 C1 N3 121.8(3)
N2 C1 Sr1 58.75(14)
N1 C1 Sr1 58.53(14)
N3 C1 Sr1 178.6(2)
N1 C2 C4 110.1(3)
N1 C2 C3 111.4(3)
C4 C2 C3 108.4(3)
N1 C2 H2 109.0
C4 C2 H2 109.0
C3 C2 H2 109.0
C2 C3 H3A 109.5
C2 C3 H3B 109.5
H3A C3 H3B 109.5
C2 C3 H3C 109.5
H3A C3 H3C 109.5
H3B C3 H3C 109.5
C2 C4 H4A 109.5
C2 C4 H4B 109.5
H4A C4 H4B 109.5
C2 C4 H4C 109.5
H4A C4 H4C 109.5
H4B C4 H4C 109.5
N3 C5 C7 112.2(3)
N3 C5 C6 112.5(3)
C7 C5 C6 109.7(4)
N3 C5 H5 107.4
C7 C5 H5 107.4
C6 C5 H5 107.4
C5 C6 H6A 109.5
C5 C6 H6B 109.5
H6A C6 H6B 109.5
C5 C6 H6C 109.5
H6A C6 H6C 109.5
H6B C6 H6C 109.5
C5 C7 H7A 109.5
C5 C7 H7B 109.5
H7A C7 H7B 109.5
C5 C7 H7C 109.5
H7A C7 H7C 109.5
H7B C7 H7C 109.5
N3 C8 C10 113.3(3)
N3 C8 C9 115.1(3)
C10 C8 C9 110.8(4)
N3 C8 H8 105.6
C10 C8 H8 105.6
C9 C8 H8 105.6
C8 C9 H9A 109.5
C8 C9 H9B 109.5
H9A C9 H9B 109.5
C8 C9 H9C 109.5
H9A C9 H9C 109.5
H9B C9 H9C 109.5
C8 C10 H10A 109.5
C8 C10 H10B 109.5
H10A C10 H10B 109.5
C8 C10 H10C 109.5
H10A C10 H10C 109.5
H10B C10 H10C 109.5
N2 C11 C13 111.7(3)
N2 C11 C12 110.5(3)
C13 C11 C12 108.8(3)
N2 C11 H11 108.6
C13 C11 H11 108.6
C12 C11 H11 108.6
C11 C12 H12A 109.5
C11 C12 H12B 109.5
H12A C12 H12B 109.5
C11 C12 H12C 109.5
H12A C12 H12C 109.5
H12B C12 H12C 109.5
C11 C13 H13A 109.5
C11 C13 H13B 109.5
H13A C13 H13B 109.5
C11 C13 H13C 109.5
H13A C13 H13C 109.5
H13B C13 H13C 109.5
N4 C14 N5 116.8(2)
N4 C14 N6 121.5(3)
N5 C14 N6 121.6(3)
N4 C14 Sr2 58.44(14)
N5 C14 Sr2 58.56(14)
N6 C14 Sr2 175.44(19)
N4 C15 C17 110.7(3)
N4 C15 C16 111.1(3)
C17 C15 C16 109.3(3)
N4 C15 H15 108.5
C17 C15 H15 108.5
C16 C15 H15 108.5
C15 C16 H16A 109.5
C15 C16 H16B 109.5
H16A C16 H16B 109.5
C15 C16 H16C 109.5
H16A C16 H16C 109.5
H16B C16 H16C 109.5
C15 C17 H17A 109.5
C15 C17 H17B 109.5
H17A C17 H17B 109.5
C15 C17 H17C 109.5
H17A C17 H17C 109.5
H17B C17 H17C 109.5
C20 C18 N6 117.7(4)
C20 C18 C19 111.6(4)
N6 C18 C19 113.7(3)
C20 C18 H18 104.0
N6 C18 H18 104.0
C19 C18 H18 104.0
C18 C19 H19A 109.5
C18 C19 H19B 109.5
H19A C19 H19B 109.5
C18 C19 H19C 109.5
H19A C19 H19C 109.5
H19B C19 H19C 109.5
C18 C20 H20A 109.5
C18 C20 H20B 109.5
H20A C20 H20B 109.5
C18 C20 H20C 109.5
H20A C20 H20C 109.5
H20B C20 H20C 109.5
C23 C21 N6 126.2(4)
C23 C21 C22 116.3(4)
N6 C21 C22 114.4(3)
C23 C21 H21 95.8
N6 C21 H21 95.8
C22 C21 H21 95.8
C21 C22 H22A 109.5
C21 C22 H22B 109.5
H22A C22 H22B 109.5
C21 C22 H22C 109.5
H22A C22 H22C 109.5
H22B C22 H22C 109.5
C21 C23 H23A 109.5
C21 C23 H23B 109.5
H23A C23 H23B 109.5
C21 C23 H23C 109.5
H23A C23 H23C 109.5
H23B C23 H23C 109.5
N5 C24 C25 110.2(3)
N5 C24 C26 111.2(3)
C25 C24 C26 108.7(3)
N5 C24 H24 108.9
C25 C24 H24 108.9
C26 C24 H24 108.9
C24 C25 H25A 109.5
C24 C25 H25B 109.5
H25A C25 H25B 109.5
C24 C25 H25C 109.5
H25A C25 H25C 109.5
H25B C25 H25C 109.5
C24 C26 H26A 109.5
C24 C26 H26B 109.5
H26A C26 H26B 109.5
C24 C26 H26C 109.5
H26A C26 H26C 109.5
H26B C26 H26C 109.5
N7 C27 N8 114.3(2)
N7 C27 N9 122.6(2)
N8 C27 N9 123.0(2)
N7 C27 Sr2 64.06(14)
N8 C27 Sr2 62.98(14)
N9 C27 Sr2 144.87(18)
N7 C27 Sr1 62.11(13)
N8 C27 Sr1 64.40(13)
N9 C27 Sr1 146.56(18)
Sr2 C27 Sr1 68.56(6)
N7 C28 C30 109.1(2)
N7 C28 C29 111.4(2)
C30 C28 C29 109.9(2)
N7 C28 H28 108.8
C30 C28 H28 108.8
C29 C28 H28 108.8
C28 C29 H29A 109.5
C28 C29 H29B 109.5
H29A C29 H29B 109.5
C28 C29 H29C 109.5
H29A C29 H29C 109.5
H29B C29 H29C 109.5
C28 C30 H30A 109.5
C28 C30 H30B 109.5
H30A C30 H30B 109.5
C28 C30 H30C 109.5
H30A C30 H30C 109.5
H30B C30 H30C 109.5
N9 C31 C33 112.4(2)
N9 C31 C32 115.5(3)
C33 C31 C32 110.2(3)
N9 C31 H31 106.0
C33 C31 H31 106.0
C32 C31 H31 106.0
C31 C32 H32A 109.5
C31 C32 H32B 109.5
H32A C32 H32B 109.5
C31 C32 H32C 109.5
H32A C32 H32C 109.5
H32B C32 H32C 109.5
C31 C33 H33A 109.5
C31 C33 H33B 109.5
H33A C33 H33B 109.5
C31 C33 H33C 109.5
H33A C33 H33C 109.5
H33B C33 H33C 109.5
N9 C34 C36 114.7(3)
N9 C34 C35 112.3(2)
C36 C34 C35 111.6(3)
N9 C34 H34 105.8
C36 C34 H34 105.8
C35 C34 H34 105.8
C34 C35 H35A 109.5
C34 C35 H35B 109.5
H35A C35 H35B 109.5
C34 C35 H35C 109.5
H35A C35 H35C 109.5
H35B C35 H35C 109.5
C34 C36 H36A 109.5
C34 C36 H36B 109.5
H36A C36 H36B 109.5
C34 C36 H36C 109.5
H36A C36 H36C 109.5
H36B C36 H36C 109.5
N8 C37 C38 110.4(2)
N8 C37 C39 109.2(2)
C38 C37 C39 109.9(2)
N8 C37 H37 109.1
C38 C37 H37 109.1
C39 C37 H37 109.1
C37 C38 H38A 109.5
C37 C38 H38B 109.5
H38A C38 H38B 109.5
C37 C38 H38C 109.5
H38A C38 H38C 109.5
H38B C38 H38C 109.5
C37 C39 H39A 109.5
C37 C39 H39B 109.5
H39A C39 H39B 109.5
C37 C39 H39C 109.5
H39A C39 H39C 109.5
H39B C39 H39C 109.5
N11 C40 N10 114.8(2)
N11 C40 N12 122.8(2)
N10 C40 N12 122.4(2)
N11 C40 Sr2 62.94(13)
N10 C40 Sr2 64.43(13)
N12 C40 Sr2 145.58(18)
N11 C40 Sr1 64.67(14)
N10 C40 Sr1 62.25(14)
N12 C40 Sr1 145.78(18)
Sr2 C40 Sr1 68.63(6)
N10 C41 C43 110.6(2)
N10 C41 C42 109.3(2)
C43 C41 C42 110.8(2)
N10 C41 H41 108.7
C43 C41 H41 108.7
C42 C41 H41 108.7
C41 C42 H42A 109.5
C41 C42 H42B 109.5
H42A C42 H42B 109.5
C41 C42 H42C 109.5
H42A C42 H42C 109.5
H42B C42 H42C 109.5
C41 C43 H43A 109.5
C41 C43 H43B 109.5
H43A C43 H43B 109.5
C41 C43 H43C 109.5
H43A C43 H43C 109.5
H43B C43 H43C 109.5
N12 C44 C45 115.2(3)
N12 C44 C46 112.1(3)
C45 C44 C46 110.3(3)
N12 C44 H44 106.2
C45 C44 H44 106.2
C46 C44 H44 106.2
C44 C45 H45A 109.5
C44 C45 H45B 109.5
H45A C45 H45B 109.5
C44 C45 H45C 109.5
H45A C45 H45C 109.5
H45B C45 H45C 109.5
C44 C46 H46A 109.5
C44 C46 H46B 109.5
H46A C46 H46B 109.5
C44 C46 H46C 109.5
H46A C46 H46C 109.5
H46B C46 H46C 109.5
N12 C47 C48 112.7(3)
N12 C47 C49 115.2(3)
C48 C47 C49 110.1(3)
N12 C47 H47 106.0
C48 C47 H47 106.0
C49 C47 H47 106.0
C47 C48 H48A 109.5
C47 C48 H48B 109.5
H48A C48 H48B 109.5
C47 C48 H48C 109.5
H48A C48 H48C 109.5
H48B C48 H48C 109.5
C47 C49 H49A 109.5
C47 C49 H49B 109.5
H49A C49 H49B 109.5
C47 C49 H49C 109.5
H49A C49 H49C 109.5
H49B C49 H49C 109.5
N11 C50 C51 111.0(2)
N11 C50 C52 109.2(2)
C51 C50 C52 110.2(3)
N11 C50 H50 108.8
C51 C50 H50 108.8
C52 C50 H50 108.8
C50 C51 H51A 109.5
C50 C51 H51B 109.5
H51A C51 H51B 109.5
C50 C51 H51C 109.5
H51A C51 H51C 109.5
H51B C51 H51C 109.5
C50 C52 H52A 109.5
C50 C52 H52B 109.5
H52A C52 H52B 109.5
C50 C52 H52C 109.5
H52A C52 H52C 109.5
H52B C52 H52C 109.5
C1 N1 C2 121.1(3)
C1 N1 Sr1 95.09(17)
C2 N1 Sr1 143.7(2)
C1 N2 C11 120.9(2)
C1 N2 Sr1 95.06(17)
C11 N2 Sr1 144.01(18)
C1 N3 C8 121.6(3)
C1 N3 C5 120.0(2)
C8 N3 C5 118.3(3)
C14 N4 C15 120.9(2)
C14 N4 Sr2 95.48(17)
C15 N4 Sr2 143.20(19)
C14 N5 C24 121.1(3)
C14 N5 Sr2 95.09(17)
C24 N5 Sr2 143.8(2)
C21 N6 C14 119.6(3)
C21 N6 C18 120.1(3)
C14 N6 C18 120.0(2)
C27 N7 C28 119.7(2)
C27 N7 Sr1 91.94(15)
C28 N7 Sr1 113.12(15)
C27 N7 Sr2 89.89(15)
C28 N7 Sr2 146.52(16)
Sr1 N7 Sr2 78.33(6)
C27 N8 C37 120.0(2)
C27 N8 Sr2 90.96(15)
C37 N8 Sr2 114.31(15)
C27 N8 Sr1 89.62(15)
C37 N8 Sr1 146.28(16)
Sr2 N8 Sr1 77.85(5)
C27 N9 C31 118.0(2)
C27 N9 C34 118.0(2)
C31 N9 C34 124.0(2)
C40 N10 C41 119.4(2)
C40 N10 Sr1 91.86(16)
C41 N10 Sr1 114.17(15)
C40 N10 Sr2 89.60(15)
C41 N10 Sr2 146.54(16)
Sr1 N10 Sr2 78.21(6)
C40 N11 C50 120.0(2)
C40 N11 Sr2 91.09(15)
C50 N11 Sr2 114.64(16)
C40 N11 Sr1 89.43(15)
C50 N11 Sr1 146.25(17)
Sr2 N11 Sr1 77.84(5)
C40 N12 C47 118.2(3)
C40 N12 C44 117.1(2)
C47 N12 C44 124.8(3)
N1 Sr1 N2 52.56(8)
N1 Sr1 N7 123.91(7)
N2 Sr1 N7 124.44(7)
N1 Sr1 N10 123.95(8)
N2 Sr1 N10 123.78(7)
N7 Sr1 N10 102.79(6)
N1 Sr1 N8 150.63(8)
N2 Sr1 N8 104.87(7)
N7 Sr1 N8 48.66(6)
N10 Sr1 N8 83.16(6)
N1 Sr1 N11 105.77(7)
N2 Sr1 N11 151.75(7)
N7 Sr1 N11 81.62(6)
N10 Sr1 N11 48.57(6)
N8 Sr1 N11 101.02(6)
N1 Sr1 C1 26.37(8)
N2 Sr1 C1 26.19(7)
N7 Sr1 C1 129.15(7)
N10 Sr1 C1 128.07(7)
N8 Sr1 C1 129.06(8)
N11 Sr1 C1 129.92(8)
N1 Sr1 C40 108.51(8)
N2 Sr1 C40 134.56(7)
N7 Sr1 C40 100.67(7)
N10 Sr1 C40 25.89(6)
N8 Sr1 C40 100.85(7)
N11 Sr1 C40 25.90(6)
C1 Sr1 C40 124.37(8)
N1 Sr1 C27 133.96(8)
N2 Sr1 C27 108.27(7)
N7 Sr1 C27 25.95(6)
N10 Sr1 C27 101.73(7)
N8 Sr1 C27 25.98(6)
N11 Sr1 C27 99.95(7)
C1 Sr1 C27 124.44(8)
C40 Sr1 C27 111.18(7)
N1 Sr1 Sr2 154.30(6)
N2 Sr1 Sr2 153.14(5)
N7 Sr1 Sr2 51.33(5)
N10 Sr1 Sr2 51.47(4)
N8 Sr1 Sr2 50.55(4)
N11 Sr1 Sr2 50.48(4)
C1 Sr1 Sr2 179.18(5)
C40 Sr1 Sr2 55.59(5)
C27 Sr1 Sr2 55.60(5)
N4 Sr2 N5 52.38(8)
N4 Sr2 N11 125.27(7)
N5 Sr2 N11 124.20(8)
N4 Sr2 N8 122.17(7)
N5 Sr2 N8 123.71(7)
N11 Sr2 N8 103.28(6)
N4 Sr2 N7 105.19(7)
N5 Sr2 N7 151.69(8)
N11 Sr2 N7 81.78(6)
N8 Sr2 N7 48.70(6)
N4 Sr2 N10 152.11(7)
N5 Sr2 N10 105.37(7)
N11 Sr2 N10 48.60(6)
N8 Sr2 N10 83.10(6)
N7 Sr2 N10 100.66(6)
N4 Sr2 C14 26.08(8)
N5 Sr2 C14 26.35(8)
N11 Sr2 C14 128.25(7)
N8 Sr2 C14 128.46(7)
N7 Sr2 C14 129.89(8)
N10 Sr2 C14 129.44(8)
N4 Sr2 C40 135.56(8)
N5 Sr2 C40 108.30(8)
N11 Sr2 C40 25.96(6)
N8 Sr2 C40 101.98(7)
N7 Sr2 C40 99.97(7)
N10 Sr2 C40 25.97(6)
C14 Sr2 C40 124.04(8)
N4 Sr2 C27 106.90(8)
N5 Sr2 C27 134.29(8)
N11 Sr2 C27 101.24(7)
N8 Sr2 C27 26.06(6)
N7 Sr2 C27 26.05(6)
N10 Sr2 C27 100.91(7)
C14 Sr2 C27 124.34(8)
C40 Sr2 C27 111.61(7)
N4 Sr2 Sr1 154.16(6)
N5 Sr2 Sr1 153.42(6)
N11 Sr2 Sr1 51.68(4)
N8 Sr2 Sr1 51.61(4)
N7 Sr2 Sr1 50.35(4)
N10 Sr2 Sr1 50.32(5)
C14 Sr2 Sr1 179.76(7)
C40 Sr2 Sr1 55.78(5)
C27 Sr2 Sr1 55.84(5)

loop_
_geom_bond_atom_site_label_1
_geom_bond_atom_site_label_2
_geom_bond_distance
C1 N2 1.326(4)
C1 N1 1.334(4)
C1 N3 1.449(3)
C1 Sr1 2.992(3)
C2 N1 1.462(4)
C2 C4 1.513(6)
C2 C3 1.527(5)
C2 H2 0.9900
C3 H3A 0.9700
C3 H3B 0.9700
C3 H3C 0.9700
C4 H4A 0.9700
C4 H4B 0.9700
C4 H4C 0.9700
C5 N3 1.469(4)
C5 C7 1.510(5)
C5 C6 1.512(5)
C5 H5 0.9900
C6 H6A 0.9700
C6 H6B 0.9700
C6 H6C 0.9700
C7 H7A 0.9700
C7 H7B 0.9700
C7 H7C 0.9700
C8 N3 1.457(4)
C8 C10 1.480(5)
C8 C9 1.481(5)
C8 H8 0.9900
C9 H9A 0.9700
C9 H9B 0.9700
C9 H9C 0.9700
C10 H10A 0.9700
C10 H10B 0.9700
C10 H10C 0.9700
C11 N2 1.455(4)
C11 C13 1.521(4)
C11 C12 1.524(5)
C11 H11 0.9900
C12 H12A 0.9700
C12 H12B 0.9700
C12 H12C 0.9700
C13 H13A 0.9700
C13 H13B 0.9700
C13 H13C 0.9700
C14 N4 1.324(4)
C14 N5 1.336(4)
C14 N6 1.448(3)
C14 Sr2 2.997(3)
C15 N4 1.462(4)
C15 C17 1.515(5)
C15 C16 1.524(5)
C15 H15 0.9900
C16 H16A 0.9700
C16 H16B 0.9700
C16 H16C 0.9700
C17 H17A 0.9700
C17 H17B 0.9700
C17 H17C 0.9700
C18 C20 1.428(6)
C18 N6 1.450(4)
C18 C19 1.507(5)
C18 H18 0.9900
C19 H19A 0.9700
C19 H19B 0.9700
C19 H19C 0.9700
C20 H20A 0.9700
C20 H20B 0.9700
C20 H20C 0.9700
C21 C23 1.297(6)
C21 N6 1.434(4)
C21 C22 1.499(5)
C21 H21 0.9900
C22 H22A 0.9700
C22 H22B 0.9700
C22 H22C 0.9700
C23 H23A 0.9700
C23 H23B 0.9700
C23 H23C 0.9700
C24 N5 1.459(4)
C24 C25 1.513(5)
C24 C26 1.525(5)
C24 H24 0.9900
C25 H25A 0.9700
C25 H25B 0.9700
C25 H25C 0.9700
C26 H26A 0.9700
C26 H26B 0.9700
C26 H26C 0.9700
C27 N7 1.341(3)
C27 N8 1.342(3)
C27 N9 1.413(3)
C27 Sr2 3.054(3)
C27 Sr1 3.063(3)
C28 N7 1.474(3)
C28 C30 1.519(4)
C28 C29 1.521(4)
C28 H28 0.9900
C29 H29A 0.9700
C29 H29B 0.9700
C29 H29C 0.9700
C30 H30A 0.9700
C30 H30B 0.9700
C30 H30C 0.9700
C31 N9 1.473(3)
C31 C33 1.527(4)
C31 C32 1.534(4)
C31 H31 0.9900
C32 H32A 0.9700
C32 H32B 0.9700
C32 H32C 0.9700
C33 H33A 0.9700
C33 H33B 0.9700
C33 H33C 0.9700
C34 N9 1.478(3)
C34 C36 1.521(4)
C34 C35 1.525(4)
C34 H34 0.9900
C35 H35A 0.9700
C35 H35B 0.9700
C35 H35C 0.9700
C36 H36A 0.9700
C36 H36B 0.9700
C36 H36C 0.9700
C37 N8 1.472(3)
C37 C38 1.520(4)
C37 C39 1.520(4)
C37 H37 0.9900
C38 H38A 0.9700
C38 H38B 0.9700
C38 H38C 0.9700
C39 H39A 0.9700
C39 H39B 0.9700
C39 H39C 0.9700
C40 N11 1.337(3)
C40 N10 1.337(3)
C40 N12 1.424(3)
C40 Sr2 3.053(3)
C40 Sr1 3.060(3)
C41 N10 1.479(3)
C41 C43 1.515(4)
C41 C42 1.516(4)
C41 H41 0.9900
C42 H42A 0.9700
C42 H42B 0.9700
C42 H42C 0.9700
C43 H43A 0.9700
C43 H43B 0.9700
C43 H43C 0.9700
C44 N12 1.473(4)
C44 C45 1.527(5)
C44 C46 1.542(5)
C44 H44 0.9900
C45 H45A 0.9700
C45 H45B 0.9700
C45 H45C 0.9700
C46 H46A 0.9700
C46 H46B 0.9700
C46 H46C 0.9700
C47 N12 1.463(4)
C47 C48 1.538(5)
C47 C49 1.540(5)
C47 H47 0.9900
C48 H48A 0.9700
C48 H48B 0.9700
C48 H48C 0.9700
C49 H49A 0.9700
C49 H49B 0.9700
C49 H49C 0.9700
C50 N11 1.478(3)
C50 C51 1.516(4)
C50 C52 1.519(4)
C50 H50 0.9900
C51 H51A 0.9700
C51 H51B 0.9700
C51 H51C 0.9700
C52 H52A 0.9700
C52 H52B 0.9700
C52 H52C 0.9700
N1 Sr1 2.562(2)
N2 Sr1 2.568(2)
N4 Sr2 2.566(2)
N5 Sr2 2.567(2)
N7 Sr1 2.709(2)
N7 Sr2 2.747(2)
N8 Sr2 2.721(2)
N8 Sr1 2.762(2)
N10 Sr1 2.709(2)
N10 Sr2 2.754(2)
N11 Sr2 2.719(2)
N11 Sr1 2.765(2)
Sr1 Sr2 3.4455(5)
